data_4318891
loop_
_publ_author_name
'Maxim Sokolov'
'Keisuke Umakoshi'
'Yoichi Sasaki'

_publ_contact_author_address
;
      Division of Chemistry, Graduate School of Science
     Hokkaido University
     Kita-ku, Sapporo 060-0810
     Japan
;
_publ_contact_author_email ysasaki@science.hokudai.ac.jp
_publ_contact_author_fax ' 81-11-706-3447 '
_publ_contact_author_name ' Yoichi Sasaki'
_publ_contact_author_phone ' 81-11-706-3817 '
_publ_section_title
;
 N,N,N',N'-Tetrakis(2-pyridylmethyl)ethylenediamine and Its Analogues as
 Hypodentate Ligands. Synthesis and Characterization of the Rhodium(III),
 Ruthenium(II), and Palladium(II) Complexes
;
_journal_name_full 'Inorganic Chemistry'
_journal_page_first 6237
_journal_page_last 6243
_journal_paper_doi 10.1021/ic0203264
_journal_volume 41
_journal_year 2002
_chemical_formula_sum 'C30 H34 Cl2 F6 N8 P Rh'
_chemical_formula_weight 825.43
_space_group_IT_number 5
_symmetry_cell_setting monoclinic
_symmetry_Int_Tables_number 5
_symmetry_space_group_name_Hall 'C 2y'
_symmetry_space_group_name_H-M 'C 1 2 1'
_cell_angle_alpha 90
_cell_angle_beta 106.37(2)
_cell_angle_gamma 90
_cell_formula_units_Z 2
_cell_length_a 16.974(4)
_cell_length_b 8.064(3)
_cell_length_c 13.247(3)
_cell_measurement_reflns_used 25
_cell_measurement_temperature 296.2
_cell_measurement_theta_max 24.6
_cell_measurement_theta_min 22.9
_cell_volume 1739.7(9)
_computing_cell_refinement 'MSC/AFC Diffractometer Control'
_computing_data_collection 'MSC/AFC Diffractometer Control'
_computing_data_reduction 'teXsan Ver. 1.10'
_computing_publication_material 'teXsan Ver. 1.10'
_computing_structure_refinement 'teXsan Ver. 1.10'
_computing_structure_solution SIR92
_diffrn_measured_fraction_theta_full 0.2673
_diffrn_measured_fraction_theta_max 0.2673
_diffrn_measurement_device_type 'Rigaku AFC5R'
_diffrn_radiation_type 'Mo K\a'
_diffrn_radiation_wavelength 0.7107
_diffrn_reflns_av_R_equivalents 0.062
_diffrn_reflns_limit_h_max 23
_diffrn_reflns_limit_h_min 0
_diffrn_reflns_limit_k_max 11
_diffrn_reflns_limit_k_min 0
_diffrn_reflns_limit_l_max 17
_diffrn_reflns_limit_l_min -18
_diffrn_reflns_number 2794
_diffrn_reflns_theta_full 30.00
_diffrn_reflns_theta_max 30.00
_diffrn_standards_decay_% 0.22
_diffrn_standards_interval_count 150
_diffrn_standards_number 3
_exptl_absorpt_coefficient_mu 0.756
_exptl_absorpt_correction_T_max 1.000
_exptl_absorpt_correction_T_min 0.570
_exptl_absorpt_correction_type '\y scans(North,Phillips & Mathews,1968)'
_exptl_crystal_colour yellow
_exptl_crystal_density_diffrn 1.575
_exptl_crystal_density_method 'not measured'
_exptl_crystal_description needle
_exptl_crystal_size_max 0.5
_exptl_crystal_size_mid 0.1
_exptl_crystal_size_min 0.2
_refine_diff_density_max 1.95
_refine_diff_density_min -0.99
_refine_ls_extinction_method none
_refine_ls_goodness_of_fit_ref 1.165
_refine_ls_hydrogen_treatment 'H atoms riding with U(H) = 1.2Ueq(C)'
_refine_ls_number_parameters 217
_refine_ls_number_reflns 2487
_refine_ls_R_factor_gt 0.0537
_refine_ls_shift/su_max 0.0198
_refine_ls_structure_factor_coef F
_refine_ls_weighting_details 'w = 1/[\s^2^(Fo) + 0.00436|Fo|^2^]'
_refine_ls_weighting_scheme calc
_refine_ls_wR_factor_ref 0.0870
_reflns_number_gt 2487
_reflns_number_total 902
_reflns_threshold_expression I>2.0sigma(I)
_cod_data_source_file ic0203264_2.cif
_cod_data_source_block '[RuCl2(tpen)]PF6.2CH3CN'
_cod_original_cell_volume 1739.9(8)
_cod_original_formula_sum 'C30 H34 Cl2 F6 N8 P Rh '
_cod_database_code 4318891

loop_
_symmetry_equiv_pos_as_xyz
x,y,z
-x,y,-z
1/2+x,1/2+y,z
1/2-x,1/2+y,-z

loop_
_atom_site_label
_atom_site_type_symbol
_atom_site_fract_x
_atom_site_fract_y
_atom_site_fract_z
_atom_site_U_iso_or_equiv
_atom_site_adp_type
_atom_site_occupancy
_atom_site_calc_flag
_atom_site_refinement_flags
_atom_site_disorder_assembly
_atom_site_disorder_group
Rh1 Rh 0.0000 0.5862 0.0000 0.0255(1) Uani 1.00 d S . .
Cl1 Cl 0.0733(2) 0.7920(3) 0.1142(3) 0.0437(6) Uani 1.00 d . . .
P1 P 0.0000 0.6187(8) -0.5000 0.064(1) Uani 1.00 d S . .
F1 F -0.049(1) 0.759(2) -0.574(1) 0.156(7) Uani 1.00 d . . .
F2 F 0.065(1) 0.619(5) -0.555(2) 0.25(1) Uani 1.00 d . . .
F3 F -0.046(2) 0.484(2) -0.576(1) 0.199(9) Uani 1.00 d . . .
N1 N -0.0694(5) 0.3969(10) -0.0908(6) 0.026(2) Uani 1.00 d . . .
N3s N -0.1290(8) 0.122(3) 0.184(1) 0.099(6) Uani 1.00 d . . .
N11 N -0.0962(3) 0.580(2) 0.0633(4) 0.031(1) Uani 1.00 d . . .
N21 N -0.1886(4) 0.325(1) -0.3225(5) 0.039(2) Uani 1.00 d . . .
C1 C -0.0461(4) 0.2419(10) -0.0284(6) 0.032(2) Uani 1.00 d . . .
C3s C -0.156(3) 0.148(4) 0.362(3) 0.22(2) Uani 1.00 d . . .
C4s C -0.1422(9) 0.128(2) 0.259(2) 0.083(5) Uani 1.00 d . . .
C12 C -0.1623(4) 0.497(1) 0.0080(6) 0.033(2) Uani 1.00 d . . .
C13 C -0.2312(4) 0.472(1) 0.0413(6) 0.038(2) Uani 1.00 d . . .
C14 C -0.2308(5) 0.534(1) 0.1394(7) 0.044(2) Uani 1.00 d . . .
C15 C -0.1637(5) 0.623(1) 0.1986(7) 0.050(3) Uani 1.00 d . . .
C16 C -0.0970(5) 0.646(1) 0.1570(6) 0.037(2) Uani 1.00 d . . .
C17 C -0.1570(4) 0.437(1) -0.0969(6) 0.037(2) Uani 1.00 d . . .
C22 C -0.1136(5) 0.264(1) -0.2732(5) 0.032(2) Uani 1.00 d . . .
C23 C -0.0904(5) 0.103(2) -0.2896(6) 0.041(2) Uani 1.00 d . . .
C24 C -0.1438(7) 0.003(1) -0.3621(9) 0.057(3) Uani 1.00 d . . .
C25 C -0.2198(6) 0.063(2) -0.4112(6) 0.056(3) Uani 1.00 d . . .
C26 C -0.2391(6) 0.225(1) -0.3937(6) 0.044(2) Uani 1.00 d . . .
C27 C -0.0576(4) 0.383(1) -0.1972(6) 0.033(2) Uani 1.00 d . . .
H3sa H -0.1002 0.1221 0.4192 0.1806 Uiso 1.00 calc . . .
H3sb H -0.1682 0.2534 0.3759 0.1806 Uiso 1.00 calc . . .
H3sc H -0.1912 0.0674 0.3767 0.1806 Uiso 1.00 calc . . .
H13 H -0.2779 0.4086 0.0012 0.0473 Uiso 1.00 calc . . .
H14 H -0.2771 0.5210 0.1672 0.0548 Uiso 1.00 calc . . .
H15 H -0.1631 0.6724 0.2655 0.0527 Uiso 1.00 calc . . .
H16 H -0.0484 0.7050 0.1993 0.0460 Uiso 1.00 calc . . .
H17a H -0.1779 0.5226 -0.1501 0.0497 Uiso 1.00 calc . . .
H17b H -0.1908 0.3416 -0.1184 0.0497 Uiso 1.00 calc . . .
H23 H -0.0347 0.0573 -0.2487 0.0560 Uiso 1.00 calc . . .
H24 H -0.1264 -0.1110 -0.3710 0.0680 Uiso 1.00 calc . . .
H25 H -0.2604 -0.0026 -0.4639 0.0632 Uiso 1.00 calc . . .
H26 H -0.2932 0.2602 -0.4259 0.0537 Uiso 1.00 calc . . .
H27a H -0.0672 0.4956 -0.2311 0.0439 Uiso 1.00 calc . . .
H27b H -0.0016 0.3580 -0.1929 0.0439 Uiso 1.00 calc . . .

loop_
_atom_site_aniso_label
_atom_site_aniso_U_11
_atom_site_aniso_U_22
_atom_site_aniso_U_33
_atom_site_aniso_U_12
_atom_site_aniso_U_13
_atom_site_aniso_U_23
Rh1 0.0240(3) 0.0238(3) 0.0297(3) 0.0000 0.0093(2) 0.0000
Cl1 0.039(1) 0.036(1) 0.055(2) -0.0098(8) 0.0114(10) -0.015(1)
P1 0.048(2) 0.088(5) 0.043(2) 0.0000 -0.006(1) 0.0000
F1 0.17(1) 0.13(1) 0.11(1) -0.01(1) -0.06(1) 0.04(1)
F2 0.21(2) 0.29(4) 0.31(3) -0.08(3) 0.17(2) -0.09(3)
F3 0.30(3) 0.11(1) 0.11(1) -0.08(2) -0.05(1) -0.019(10)
N1 0.034(3) 0.023(3) 0.025(3) -0.002(2) 0.013(2) -0.001(2)
N3s 0.080(7) 0.13(2) 0.091(9) 0.007(9) 0.038(7) 0.03(1)
N11 0.028(2) 0.035(3) 0.032(2) -0.003(4) 0.011(2) -0.003(4)
N21 0.040(3) 0.047(4) 0.026(3) -0.001(3) 0.004(2) 0.002(3)
C1 0.037(3) 0.032(3) 0.029(3) -0.007(3) 0.010(3) -0.003(3)
C3s 0.38(4) 0.15(3) 0.22(3) -0.09(3) 0.24(4) -0.08(3)
C4s 0.069(7) 0.08(1) 0.11(1) -0.020(7) 0.033(8) 0.000(8)
C12 0.025(3) 0.043(4) 0.034(3) 0.000(3) 0.011(2) -0.002(3)
C13 0.027(3) 0.058(5) 0.033(4) -0.008(3) 0.014(3) -0.008(3)
C14 0.034(3) 0.068(6) 0.039(4) 0.006(3) 0.024(3) 0.007(4)
C15 0.042(4) 0.071(9) 0.046(4) 0.013(4) 0.028(3) 0.001(4)
C16 0.035(3) 0.052(4) 0.028(3) 0.003(3) 0.014(3) -0.008(3)
C17 0.027(3) 0.050(4) 0.032(4) -0.005(3) 0.006(2) -0.006(3)
C22 0.041(3) 0.044(4) 0.013(3) -0.005(3) 0.011(2) -0.004(3)
C23 0.054(4) 0.042(6) 0.026(3) -0.005(4) 0.010(2) -0.007(4)
C24 0.076(7) 0.052(6) 0.046(5) -0.014(5) 0.021(5) -0.028(5)
C25 0.066(5) 0.08(1) 0.017(3) -0.030(6) 0.011(3) -0.027(5)
C26 0.053(4) 0.068(6) 0.012(3) -0.010(4) 0.009(3) -0.001(3)
C27 0.037(3) 0.040(4) 0.023(3) -0.008(3) 0.010(2) -0.005(3)

loop_
_atom_type_symbol
_atom_type_description
_atom_type_scat_dispersion_real
_atom_type_scat_dispersion_imag
_atom_type_scat_source
C C 0.003 0.002
;International Tables for Crystallography
(1992, Vol. C, Tables 4.2.6.8 and 6.1.1.1)
;
H H 0.000 0.000
;International Tables for Crystallography
(1992, Vol. C, Table 6.1.1.2)
;
N N 0.006 0.003
;International Tables for Crystallography
(1992, Vol. C, Tables 4.2.6.8 and 6.1.1.1)
;
Rh Rh -1.118 0.919
;International Tables for Crystallography
(1992, Vol. C, Tables 4.2.6.8 and 6.1.1.1)
;
Cl Cl 0.148 0.159
;International Tables for Crystallography
(1992, Vol. C, Tables 4.2.6.8 and 6.1.1.1)
;
P P 0.102 0.094
;International Tables for Crystallography
(1992, Vol. C, Tables 4.2.6.8 and 6.1.1.1)
;
F F 0.017 0.010
;International Tables for Crystallography
(1992, Vol. C, Tables 4.2.6.8 and 6.1.1.1)
;

loop_
_geom_angle_atom_site_label_1
_geom_angle_atom_site_label_2
_geom_angle_atom_site_label_3
_geom_angle
_geom_angle_site_symmetry_1
_geom_angle_site_symmetry_2
_geom_angle_site_symmetry_3
_geom_angle_publ_flag
CL1 RH1 CL1 90.2(2) . 1_555 2_555 yes
CL1 RH1 N1 175.0(3) . 1_555 1_555 yes
CL1 RH1 N1 92.0(2) . 1_555 2_555 yes
CL1 RH1 N11 95.3(3) . 1_555 1_555 yes
CL1 RH1 N11 86.7(3) . 1_555 2_555 yes
CL1 RH1 N1 92.0(2) . 2_555 1_555 yes
CL1 RH1 N1 175.0(3) . 2_555 2_555 yes
CL1 RH1 N11 86.7(3) . 2_555 1_555 yes
CL1 RH1 N11 95.3(3) . 2_555 2_555 yes
N1 RH1 N1 86.1(4) . 1_555 2_555 yes
N1 RH1 N11 80.3(4) . 1_555 1_555 yes
N1 RH1 N11 97.6(4) . 1_555 2_555 yes
N1 RH1 N11 97.6(4) . 2_555 1_555 yes
N1 RH1 N11 80.3(4) . 2_555 2_555 yes
N11 RH1 N11 177.2(7) . 1_555 2_555 yes
F1 P1 F1 88(1) . 1_555 2_554 no
F1 P1 F2 91(1) . 1_555 1_555 no
F1 P1 F2 87(1) . 1_555 2_554 no
F1 P1 F3 90.8(10) . 1_555 1_555 no
F1 P1 F3 177(1) . 1_555 2_554 no
F1 P1 F2 87(1) . 2_554 1_555 no
F1 P1 F2 91(1) . 2_554 2_554 no
F1 P1 F3 177(1) . 2_554 1_555 no
F1 P1 F3 90.8(10) . 2_554 2_554 no
F2 P1 F2 179(3) . 1_555 2_554 no
F2 P1 F3 89(1) . 1_555 1_555 no
F2 P1 F3 90(1) . 1_555 2_554 no
F2 P1 F3 90(1) . 2_554 1_555 no
F2 P1 F3 89(1) . 2_554 2_554 no
F3 P1 F3 90(1) . 1_555 2_554 no
RH1 N1 C1 106.0(5) . 1_555 1_555 no
RH1 N1 C17 105.3(5) . 1_555 1_555 no
RH1 N1 C27 113.4(5) . 1_555 1_555 no
C1 N1 C17 108.3(7) . 1_555 1_555 no
C1 N1 C27 112.2(7) . 1_555 1_555 no
C17 N1 C27 111.2(7) . 1_555 1_555 no
RH1 N11 C12 115.7(5) . 1_555 1_555 no
RH1 N11 C16 125.8(5) . 1_555 1_555 no
C12 N11 C16 118.5(6) . 1_555 1_555 no
C22 N21 C26 116.6(8) . 1_555 1_555 no
N1 C1 C1 110.3(5) . 1_555 2_555 no
C4s C3s H3sa 107.4 . 1_555 1_555 no
C4s C3s H3sb 113.9 . 1_555 1_555 no
C4s C3s H3sc 113.6 . 1_555 1_555 no
H3sa C3s H3sb 104.1 . 1_555 1_555 no
H3sa C3s H3sc 101.7 . 1_555 1_555 no
H3sb C3s H3sc 114.6 . 1_555 1_555 no
N3s C4s C3s 175(2) . 1_555 1_555 no
N11 C12 C13 123.7(7) . 1_555 1_555 no
N11 C12 C17 114.3(6) . 1_555 1_555 no
C13 C12 C17 122.0(7) . 1_555 1_555 no
C12 C13 C14 117.9(7) . 1_555 1_555 no
C12 C13 H13 122.6 . 1_555 1_555 no
C14 C13 H13 119.4 . 1_555 1_555 no
C13 C14 C15 120.1(6) . 1_555 1_555 no
C13 C14 H14 121.8 . 1_555 1_555 no
C15 C14 H14 118.1 . 1_555 1_555 no
C14 C15 C16 118.1(8) . 1_555 1_555 no
C14 C15 H15 121.6 . 1_555 1_555 no
C16 C15 H15 120.2 . 1_555 1_555 no
N11 C16 C15 121.7(8) . 1_555 1_555 no
N11 C16 H16 119.4 . 1_555 1_555 no
C15 C16 H16 118.8 . 1_555 1_555 no
N1 C17 C12 109.7(6) . 1_555 1_555 no
N1 C17 H17a 109.9 . 1_555 1_555 no
N1 C17 H17b 110.3 . 1_555 1_555 no
C12 C17 H17a 109.5 . 1_555 1_555 no
C12 C17 H17b 110.5 . 1_555 1_555 no
H17a C17 H17b 106.8 . 1_555 1_555 no
N21 C22 C23 122.4(7) . 1_555 1_555 no
N21 C22 C27 114.7(7) . 1_555 1_555 no
C23 C22 C27 123.0(7) . 1_555 1_555 no
C22 C23 C24 119.6(9) . 1_555 1_555 no
C22 C23 H23 121.1 . 1_555 1_555 no
C24 C23 H23 119.3 . 1_555 1_555 no
C23 C24 C25 118(1) . 1_555 1_555 no
C23 C24 H24 118.0 . 1_555 1_555 no
C25 C24 H24 123.4 . 1_555 1_555 no
C24 C25 C26 119.6(9) . 1_555 1_555 no
C24 C25 H25 122.0 . 1_555 1_555 no
C26 C25 H25 118.2 . 1_555 1_555 no
N21 C26 C25 123.1(9) . 1_555 1_555 no
N21 C26 H26 118.9 . 1_555 1_555 no
C25 C26 H26 117.3 . 1_555 1_555 no
N1 C27 C22 116.9(6) . 1_555 1_555 no
N1 C27 H27a 108.0 . 1_555 1_555 no
N1 C27 H27b 110.9 . 1_555 1_555 no
C22 C27 H27a 106.5 . 1_555 1_555 no
C22 C27 H27b 109.3 . 1_555 1_555 no
H27a C27 H27b 104.4 . 1_555 1_555 no

loop_
_geom_bond_atom_site_label_1
_geom_bond_atom_site_label_2
_geom_bond_distance
_geom_bond_site_symmetry_1
_geom_bond_site_symmetry_2
_geom_bond_publ_flag
RH1 CL1 2.352(3) . . yes
RH1 CL1 2.352(3) . 2_555 yes
RH1 N1 2.090(8) . . yes
RH1 N1 2.090(8) . 2_555 yes
RH1 N11 2.036(5) . . yes
RH1 N11 2.036(5) . 2_555 yes
P1 F1 1.57(2) . . no
P1 F1 1.57(2) . 2_554 no
P1 F2 1.48(2) . . no
P1 F2 1.48(2) . 2_554 no
P1 F3 1.54(2) . . no
P1 F3 1.54(2) . 2_554 no
N1 C1 1.49(1) . . no
N1 C17 1.50(1) . . no
N1 C27 1.48(1) . . no
N3s C4s 1.08(2) . . no
N11 C12 1.34(1) . . no
N11 C16 1.35(1) . . no
N21 C22 1.35(1) . . no
N21 C26 1.35(1) . . no
C1 C1 1.53(1) . 2_555 no
C3s C4s 1.46(3) . . no
C3s H3sa 1.059 . . no
C3s H3sb 0.904 . . no
C3s H3sc 0.939 . . no
C12 C13 1.376(9) . . no
C12 C17 1.50(1) . . no
C13 C14 1.39(1) . . no
C13 H13 0.967 . . no
C14 C15 1.39(1) . . no
C14 H14 0.964 . . no
C15 C16 1.40(1) . . no
C15 H15 0.970 . . no
C16 H16 0.980 . . no
C17 H17a 0.981 . . no
C17 H17b 0.951 . . no
C22 C23 1.39(2) . . no
C22 C27 1.52(1) . . no
C23 C24 1.38(1) . . no
C23 H23 1.017 . . no
C24 C25 1.36(2) . . no
C24 H24 0.983 . . no
C25 C26 1.38(2) . . no
C25 H25 0.985 . . no
C26 H26 0.941 . . no
C27 H27a 1.005 . . no
C27 H27b 0.957 . . no

loop_
_geom_contact_atom_site_label_1
_geom_contact_atom_site_label_2
_geom_contact_distance
_geom_contact_site_symmetry_1
_geom_contact_site_symmetry_2
_geom_contact_publ_flag
CL1 C23 3.37(1) . 2_565 ?
CL1 C24 3.59(1) . 2_565 ?
F1 C15 3.28(2) . 1_554 ?
F1 C26 3.51(2) . 4_454 ?
F1 C16 3.54(2) . 1_554 ?
F2 C26 3.51(2) . 3_555 ?
F3 C3s 3.26(4) . 1_554 ?
F3 C15 3.28(2) . 1_554 ?
N3s C13 3.46(2) . 4_445 ?
N3s C13 3.57(2) . . ?
N3s C23 3.59(2) . 2_555 ?
C3s C25 3.54(3) . 1_556 ?
C15 C26 3.53(1) . 4_455 ?

loop_
_cod_changelog_entry_id
_cod_changelog_entry_author
_cod_changelog_entry_date
_cod_changelog_entry_text
1 'Vaitkus, Antanas' 2024-11-15T22:40:00+02:00
;
 Replaced the '$B-B (J', '$B-T (J' and '$B-Z (J' character sequences with
 the '\a', '\s' and '\y' character sequences respectively in multiple data
 values.
;
